data_2016477
loop_
_publ_author_name
'Brito, Iv\'an'
'Mundaca, Aldo'
'C\'ardenas, Alejandro'
'L\'opez-Rodr\'iguez, Mat\'ias'

_publ_section_title
;
 3,3'-Dinitro-2,2'-dithiodipyridine
;
_journal_coeditor_code FA3134
_journal_issue 3
_journal_name_full 'Acta Crystallographica Section C'
_journal_page_first o117
_journal_page_last o118
_journal_paper_doi 10.1107/S0108270108001716
_journal_volume 64
_journal_year 2008
_chemical_formula_iupac 'C10 H6 N4 O4 S2'
_chemical_formula_moiety 'C10 H6 N4 O4 S2'
_chemical_formula_sum 'C10 H6 N4 O4 S2'
_chemical_formula_weight 310.31
_chemical_name_systematic
;
3,3'-Dinitro-2,2'-dithiodipyridine
;
_space_group_IT_number 14
_symmetry_cell_setting monoclinic
_symmetry_space_group_name_Hall '-P 2ybc'
_symmetry_space_group_name_H-M 'P 1 21/c 1'
_audit_creation_method 'WinGX routine CIF_UPDATE'
_cell_angle_alpha 90
_cell_angle_beta 108.339(10)
_cell_angle_gamma 90
_cell_formula_units_Z 2
_cell_length_a 3.8320(17)
_cell_length_b 21.4002(12)
_cell_length_c 7.8301(14)
_cell_measurement_reflns_used 1177
_cell_measurement_temperature 298(2)
_cell_measurement_theta_max 27.5
_cell_measurement_theta_min 3.0
_cell_volume 609.5(3)
_computing_cell_refinement 'DENZO-SMN (Otwinowski & Minor, 1997)'
_computing_data_collection 'COLLECT (Nonius, 1998)'
_computing_data_reduction 'DENZO-SMN (Otwinowski & Minor, 1997)'
_computing_molecular_graphics
;
ORTEP-3 for Windows (Farrugia, 1997) and PLATON (Spek, 2003)
;
_computing_publication_material 'WinGX (Farrugia, 1999)'
_computing_structure_refinement 'SHELXL97 (Sheldrick, 2008)'
_computing_structure_solution 'SIR97 (Altomare <i>et al.</i>,  1999)'
_diffrn_measured_fraction_theta_full 0.978
_diffrn_measured_fraction_theta_max 0.978
_diffrn_measurement_device_type 'Nonius KappaCCD area-detector'
_diffrn_measurement_method '\f scans, and \w scans with \k  offsets'
_diffrn_radiation_monochromator graphite
_diffrn_radiation_source 'fine-focus sealed tube'
_diffrn_radiation_type MoK\a
_diffrn_radiation_wavelength 0.71073
_diffrn_reflns_av_R_equivalents 0.0538
_diffrn_reflns_limit_h_max 4
_diffrn_reflns_limit_h_min -4
_diffrn_reflns_limit_k_max 27
_diffrn_reflns_limit_k_min -21
_diffrn_reflns_limit_l_max 9
_diffrn_reflns_limit_l_min -10
_diffrn_reflns_number 4650
_diffrn_reflns_theta_full 27.31
_diffrn_reflns_theta_max 27.31
_diffrn_reflns_theta_min 2.9
_exptl_absorpt_coefficient_mu 0.456
_exptl_absorpt_correction_T_max 0.987
_exptl_absorpt_correction_T_min 0.970
_exptl_absorpt_correction_type multi-scan
_exptl_absorpt_process_details '(SORTAV; Blessing, 1995)'
_exptl_crystal_colour colourless
_exptl_crystal_density_diffrn 1.691
_exptl_crystal_density_method 'not measured'
_exptl_crystal_description needle
_exptl_crystal_F_000 316
_exptl_crystal_size_max 0.20
_exptl_crystal_size_mid 0.05
_exptl_crystal_size_min 0.02
_refine_diff_density_max 0.26
_refine_diff_density_min -0.217
_refine_ls_extinction_method none
_refine_ls_goodness_of_fit_ref 1.222
_refine_ls_hydrogen_treatment refall
_refine_ls_matrix_type full
_refine_ls_number_parameters 103
_refine_ls_number_reflns 1335
_refine_ls_number_restraints 0
_refine_ls_restrained_S_all 1.222
_refine_ls_R_factor_gt 0.0501
_refine_ls_shift/su_max 0.001
_refine_ls_structure_factor_coef Fsqd
_refine_ls_weighting_details 'calc w = 1/[\s^2^(Fo^2^)+(0.0203P)^2^+0.4035P] where P=(Fo^2^+2Fc^2^)/3'
_refine_ls_weighting_scheme calc
_refine_ls_wR_factor_ref 0.1001
_reflns_number_gt 1177
_reflns_number_total 1335
_reflns_threshold_expression I>2\s(I)
_cod_data_source_file fa3134.cif
_cod_data_source_block I
_cod_original_sg_symbol_H-M 'P 21/c'
_cod_database_code 2016477
_cod_database_fobs_code 2016477

loop_
_symmetry_equiv_pos_as_xyz
'x, y, z'
'-x, y+1/2, -z+1/2'
'-x, -y, -z'
'x, -y-1/2, z-1/2'

loop_
_atom_site_type_symbol
_atom_site_label
_atom_site_fract_x
_atom_site_fract_y
_atom_site_fract_z
_atom_site_U_iso_or_equiv
_atom_site_adp_type
_atom_site_calc_flag
_atom_site_occupancy
S S1 0.12815(15) 0.04092(3) 0.56682(7) 0.0276(2) Uani d 1
O O1 0.4423(6) 0.14861(10) 0.6805(2) 0.0495(5) Uani d 1
O O2 0.6756(6) 0.21671(10) 0.5420(3) 0.0586(6) Uani d 1
N N1 -0.0227(6) 0.05151(10) 0.2104(3) 0.0338(5) Uani d 1
N N2 0.4861(6) 0.17034(10) 0.5429(3) 0.0357(5) Uani d 1
C C1 0.1373(6) 0.08007(11) 0.3691(3) 0.0259(5) Uani d 1
C C2 0.3044(6) 0.13896(11) 0.3727(3) 0.0282(5) Uani d 1
C C3 0.3017(8) 0.16864(14) 0.2147(4) 0.0379(6) Uani d 1
C C4 0.1319(8) 0.13897(15) 0.0545(4) 0.0445(7) Uani d 1
C C5 -0.0226(8) 0.08091(14) 0.0589(4) 0.0413(7) Uani d 1
H H3 0.414(8) 0.2052(14) 0.222(4) 0.039(8) Uiso d 1
H H4 0.122(8) 0.1571(15) -0.049(4) 0.051(9) Uiso d 1
H H5 -0.152(7) 0.0574(15) -0.049(4) 0.046(8) Uiso d 1

loop_
_atom_site_aniso_label
_atom_site_aniso_U_11
_atom_site_aniso_U_22
_atom_site_aniso_U_33
_atom_site_aniso_U_12
_atom_site_aniso_U_13
_atom_site_aniso_U_23
S1 0.0318(3) 0.0282(3) 0.0236(3) -0.0021(2) 0.0097(2) 0.0014(2)
O1 0.0642(14) 0.0512(13) 0.0335(10) -0.0113(10) 0.0158(10) -0.0057(9)
O2 0.0698(15) 0.0427(13) 0.0672(15) -0.0241(11) 0.0269(12) -0.0123(11)
N1 0.0420(12) 0.0316(12) 0.0269(11) 0.0025(9) 0.0096(9) 0.0023(8)
N2 0.0353(12) 0.0289(12) 0.0434(13) 0.0009(9) 0.0129(10) -0.0056(10)
C1 0.0270(12) 0.0260(13) 0.0262(11) 0.0053(9) 0.0104(9) 0.0030(9)
C2 0.0280(12) 0.0279(13) 0.0301(12) 0.0041(10) 0.0112(10) 0.0016(10)
C3 0.0396(15) 0.0317(16) 0.0457(16) 0.0018(12) 0.0180(12) 0.0095(12)
C4 0.0561(19) 0.0457(18) 0.0358(15) 0.0080(14) 0.0201(14) 0.0156(13)
C5 0.0539(17) 0.0427(17) 0.0253(13) 0.0069(13) 0.0098(12) 0.0011(12)

loop_
_atom_type_symbol
_atom_type_description
_atom_type_scat_dispersion_real
_atom_type_scat_dispersion_imag
_atom_type_scat_source
C C 0.0033 0.0016 'International Tables Vol C Tables 4.2.6.8 and 6.1.1.4'
H H 0 0 'International Tables Vol C Tables 4.2.6.8 and 6.1.1.4'
O O 0.0106 0.006 'International Tables Vol C Tables 4.2.6.8 and 6.1.1.4'
N N 0.0061 0.0033 'International Tables Vol C Tables 4.2.6.8 and 6.1.1.4'
S S 0.1246 0.1234 'International Tables Vol C Tables 4.2.6.8 and 6.1.1.4'

loop_
_geom_angle_atom_site_label_1
_geom_angle_atom_site_label_2
_geom_angle_atom_site_label_3
_geom_angle_site_symmetry_3
_geom_angle
_geom_angle_publ_flag
C1 S1 S1 3_556 95.34(9) ?
C5 N1 C1 . 118.4(2) ?
O2 N2 O1 . 123.5(2) ?
O2 N2 C2 . 118.6(2) ?
O1 N2 C2 . 117.9(2) ?
N1 C1 C2 . 119.8(2) y
N1 C1 S1 . 117.62(18) y
C2 C1 S1 . 122.62(18) y
C3 C2 C1 . 121.0(2) y
C3 C2 N2 . 118.1(2) ?
C1 C2 N2 . 120.9(2) ?
C4 C3 C2 . 118.1(3) y
C4 C3 H3 . 123.4(19) ?
C2 C3 H3 . 118.4(19) ?
C3 C4 C5 . 118.4(3) y
C3 C4 H4 . 120(2) ?
C5 C4 H4 . 121(2) ?
N1 C5 C4 . 124.3(3) y
N1 C5 H5 . 112.4(18) ?
C4 C5 H5 . 123.3(18) ?

loop_
_geom_bond_atom_site_label_1
_geom_bond_atom_site_label_2
_geom_bond_site_symmetry_2
_geom_bond_distance
S1 C1 . 1.771(2)
S1 S1 3_556 2.1167(12)
O1 N2 . 1.233(3)
O2 N2 . 1.231(3)
N1 C5 . 1.343(3)
N1 C1 . 1.347(3)
N2 C2 . 1.458(3)
C1 C2 . 1.410(3)
C2 C3 . 1.388(4)
C3 C4 . 1.373(4)
C3 H3 . 0.89(3)
C4 C5 . 1.382(4)
C4 H4 . 0.89(3)
C5 H5 . 0.97(3)

loop_
_geom_hbond_atom_site_label_D
_geom_hbond_atom_site_label_H
_geom_hbond_atom_site_label_A
_geom_hbond_site_symmetry_A
_geom_hbond_distance_DH
_geom_hbond_distance_HA
_geom_hbond_distance_DA
_geom_hbond_angle_DHA
_geom_hbond_publ_flag
C3 H3 O2 . 0.89(3) 2.40(3) 2.714(4) 101(2) yes
C3 H3 O2 4_565 0.89(3) 2.58(3) 3.335(4) 143(2) yes

loop_
_geom_torsion_atom_site_label_1
_geom_torsion_atom_site_label_2
_geom_torsion_atom_site_label_3
_geom_torsion_atom_site_label_4
_geom_torsion_site_symmetry_1
_geom_torsion
_geom_torsion_publ_flag
C5 N1 C1 C2 . -1.0(3) ?
C5 N1 C1 S1 . 179.12(19) ?
S1 S1 C1 N1 3_556 3.70(19) y
S1 S1 C1 C2 3_556 -176.16(18) y
N1 C1 C2 C3 . 1.1(4) ?
S1 C1 C2 C3 . -179.09(19) ?
N1 C1 C2 N2 . -178.7(2) ?
S1 C1 C2 N2 . 1.1(3) ?
O2 N2 C2 C3 . -10.8(4) ?
O1 N2 C2 C3 . 169.6(2) ?
O2 N2 C2 C1 . 169.1(2) ?
O1 N2 C2 C1 . -10.6(3) ?
C1 C2 C3 C4 . -0.1(4) ?
N2 C2 C3 C4 . 179.7(2) ?
C2 C3 C4 C5 . -0.9(4) ?
C1 N1 C5 C4 . 0.0(4) ?
C3 C4 C5 N1 . 1.0(5) ?
